data_4075750
loop_
_publ_author_name
'Takemoto, Shin'
'Oshio, Shinya'
'Shiromoto, Takayuki'
'Matsuzaka, Hiroyuki'

_publ_section_title
;
 Dinuclear Ruthenium(II) \k2-Diamido/\h6-Naphthalene Complexes Featuring a
 Coordinatively Unsaturated yet Highly \p-Basic (\h5-C5Me5)Ru Diamide
 Fragment
;
_journal_issue 5
_journal_name_full Organometallics
_journal_page_first 801
_journal_paper_doi 10.1021/om049274b
_journal_volume 24
_journal_year 2005
_chemical_formula_sum 'C35 H47 N3 Ru2'
_chemical_formula_weight 711.90
_chemical_name_systematic
; 
 ? 
;
_space_group_IT_number 14
_symmetry_cell_setting monoclinic
_symmetry_space_group_name_Hall '-P 2ybc'
_symmetry_space_group_name_H-M 'P 1 21/c 1'
_atom_sites_solution_hydrogens geom
_atom_sites_solution_primary direct
_atom_sites_solution_secondary difmap
_audit_creation_method SHELXL-97
_cell_angle_alpha 90.00
_cell_angle_beta 111.46(3)
_cell_angle_gamma 90.00
_cell_formula_units_Z 4
_cell_length_a 16.082(7)
_cell_length_b 13.720(5)
_cell_length_c 16.334(6)
_cell_measurement_temperature 296(2)
_cell_volume 3354(2)
_computing_cell_refinement 'RIGAKU PROCESS AUTO'
_computing_data_collection 'RIGAKU PROCESS AUTO'
_computing_data_reduction 'RIGAKU PROCESS AUTO'
_computing_structure_refinement 'SHELXL-97 (Sheldrick, 1997)'
_computing_structure_solution 'SHELXS-97 (Sheldrick, 1990)'
_diffrn_ambient_temperature 296(2)
_diffrn_measured_fraction_theta_full 0.997
_diffrn_measured_fraction_theta_max 0.997
_diffrn_measurement_device_type 'RIGAKU RAXIS RAPID'
_diffrn_radiation_monochromator graphite
_diffrn_radiation_source 'fine-focus sealed tube'
_diffrn_radiation_type MoK\a
_diffrn_radiation_wavelength 0.71075
_diffrn_reflns_av_R_equivalents 0.0579
_diffrn_reflns_av_sigmaI/netI 0.0392
_diffrn_reflns_limit_h_max 19
_diffrn_reflns_limit_h_min -19
_diffrn_reflns_limit_k_max 16
_diffrn_reflns_limit_k_min -16
_diffrn_reflns_limit_l_max 19
_diffrn_reflns_limit_l_min -18
_diffrn_reflns_number 25674
_diffrn_reflns_theta_full 25.35
_diffrn_reflns_theta_max 25.35
_diffrn_reflns_theta_min 3.04
_exptl_absorpt_coefficient_mu 0.927
_exptl_absorpt_correction_T_max 0.9130
_exptl_absorpt_correction_T_min 0.6063
_exptl_absorpt_correction_type empirical
_exptl_crystal_colour red
_exptl_crystal_density_diffrn 1.410
_exptl_crystal_density_method 'not measured'
_exptl_crystal_description plate
_exptl_crystal_F_000 1464
_exptl_crystal_size_max 0.60
_exptl_crystal_size_mid 0.30
_exptl_crystal_size_min 0.10
_refine_diff_density_max 0.707
_refine_diff_density_min -0.300
_refine_diff_density_rms 0.083
_refine_ls_extinction_method none
_refine_ls_goodness_of_fit_ref 1.090
_refine_ls_hydrogen_treatment mixed
_refine_ls_matrix_type full
_refine_ls_number_parameters 361
_refine_ls_number_reflns 6138
_refine_ls_number_restraints 0
_refine_ls_restrained_S_all 1.090
_refine_ls_R_factor_all 0.0798
_refine_ls_R_factor_gt 0.0548
_refine_ls_shift/su_max 0.001
_refine_ls_shift/su_mean 0.000
_refine_ls_structure_factor_coef Fsqd
_refine_ls_weighting_details 'calc w=1/[\s^2^(Fo^2^)+(0.0490P)^2^+6.4518P] where P=(Fo^2^+2Fc^2^)/3'
_refine_ls_weighting_scheme calc
_refine_ls_wR_factor_gt 0.1159
_refine_ls_wR_factor_ref 0.1253
_reflns_number_gt 4720
_reflns_number_total 6138
_reflns_threshold_expression >2sigma(I)
_cod_data_source_file om049274bsi20050120_054654.cif
_cod_data_source_block anti4a
_cod_depositor_comments
;
The following automatic conversions were performed:
'_atom_site_symetry_multiplicity' tag replaced with
'_atom_site_symmetry_multiplicity'.

Automatic conversion script
Id: cif_correct_tags 1440 2010-10-19 06:21:57Z saulius 
;
_cod_original_sg_symbol_H-M P21/c
_cod_database_code 4075750

loop_
_symmetry_equiv_pos_as_xyz
'x, y, z'
'-x, y+1/2, -z+1/2'
'-x, -y, -z'
'x, -y-1/2, z-1/2'

loop_
_atom_site_label
_atom_site_type_symbol
_atom_site_fract_x
_atom_site_fract_y
_atom_site_fract_z
_atom_site_U_iso_or_equiv
_atom_site_adp_type
_atom_site_occupancy
_atom_site_symmetry_multiplicity
_atom_site_calc_flag
_atom_site_refinement_flags
Ru1 Ru 0.81779(3) 0.25516(3) 0.60407(3) 0.04728(15) Uani 1 1 d .
Ru2 Ru 0.41651(3) 0.16692(3) 0.25921(3) 0.05303(16) Uani 1 1 d .
N1 N 0.7550(3) 0.2855(4) 0.4704(3) 0.0533(12) Uani 1 1 d .
H1 H 0.7862 0.2979 0.4388 0.064 Uiso 1 1 calc R
N2 N 0.6814(3) 0.2600(3) 0.5797(3) 0.0526(12) Uani 1 1 d .
H2 H 0.6630 0.2557 0.6229 0.063 Uiso 1 1 calc R
N3 N 0.8224(4) 0.0342(4) 0.5870(4) 0.0772(17) Uani 1 1 d .
C1 C 0.6137(4) 0.2992(4) 0.3475(4) 0.0544(15) Uani 1 1 d .
H1A H 0.6409 0.3104 0.3069 0.065 Uiso 1 1 calc R
C2 C 0.6663(4) 0.2855(4) 0.4343(4) 0.0469(13) Uani 1 1 d .
C3 C 0.6232(3) 0.2695(4) 0.4994(4) 0.0474(13) Uani 1 1 d .
C4 C 0.5301(4) 0.2659(4) 0.4690(4) 0.0571(15) Uani 1 1 d .
H4 H 0.5023 0.2543 0.5090 0.068 Uiso 1 1 calc R
C5 C 0.3810(4) 0.2707(5) 0.3468(6) 0.077(2) Uani 1 1 d .
H5 H 0.3536 0.2519 0.3854 0.092 Uiso 1 1 calc R
C6 C 0.3269(5) 0.2895(5) 0.2590(6) 0.086(3) Uani 1 1 d .
H6 H 0.2649 0.2903 0.2410 0.104 Uiso 1 1 calc R
C7 C 0.3701(5) 0.3073(5) 0.1982(6) 0.093(3) Uani 1 1 d .
H7 H 0.3360 0.3194 0.1394 0.112 Uiso 1 1 calc R
C8 C 0.4641(5) 0.3069(4) 0.2266(5) 0.076(2) Uani 1 1 d .
H8 H 0.4910 0.3132 0.1852 0.092 Uiso 1 1 calc R
C9 C 0.5192(4) 0.2968(4) 0.3179(4) 0.0589(16) Uani 1 1 d .
C10 C 0.4774(4) 0.2790(4) 0.3804(5) 0.0610(17) Uani 1 1 d .
C11 C 0.8184(4) 0.1200(5) 0.5891(4) 0.0551(15) Uani 1 1 d .
C12 C 0.8558(4) -0.0534(5) 0.5584(5) 0.0659(17) Uani 1 1 d .
C13 C 0.8387(7) -0.0411(8) 0.4610(7) 0.126(4) Uani 1 1 d .
H13A H 0.7758 -0.0333 0.4290 0.189 Uiso 1 1 calc R
H13B H 0.8596 -0.0977 0.4398 0.189 Uiso 1 1 calc R
H13C H 0.8698 0.0155 0.4526 0.189 Uiso 1 1 calc R
C14 C 0.7999(8) -0.1378(7) 0.5647(9) 0.152(5) Uani 1 1 d .
H14A H 0.7383 -0.1248 0.5302 0.227 Uiso 1 1 calc R
H14B H 0.8066 -0.1474 0.6250 0.227 Uiso 1 1 calc R
H14C H 0.8187 -0.1954 0.5430 0.227 Uiso 1 1 calc R
C15 C 0.9531(6) -0.0634(8) 0.6074(7) 0.147(5) Uani 1 1 d .
H15A H 0.9643 -0.0704 0.6690 0.220 Uiso 1 1 calc R
H15B H 0.9832 -0.0063 0.5983 0.220 Uiso 1 1 calc R
H15C H 0.9749 -0.1198 0.5868 0.220 Uiso 1 1 calc R
C16 C 0.9608(4) 0.2915(6) 0.6565(5) 0.0687(19) Uani 1 1 d .
C17 C 0.9341(4) 0.2512(5) 0.7254(5) 0.0709(19) Uani 1 1 d .
C18 C 0.8694(4) 0.3136(5) 0.7363(4) 0.0625(17) Uani 1 1 d .
C19 C 0.8592(4) 0.3963(4) 0.6798(4) 0.0585(16) Uani 1 1 d .
C20 C 0.9146(4) 0.3810(5) 0.6315(4) 0.0613(17) Uani 1 1 d .
C21 C 1.0356(6) 0.2531(8) 0.6311(7) 0.131(4) Uani 1 1 d .
H21A H 1.0876 0.2933 0.6570 0.196 Uiso 1 1 calc R
H21B H 1.0178 0.2542 0.5682 0.196 Uiso 1 1 calc R
H21C H 1.0493 0.1874 0.6519 0.196 Uiso 1 1 calc R
C22 C 0.9730(6) 0.1629(6) 0.7791(6) 0.120(4) Uani 1 1 d .
H22A H 1.0328 0.1769 0.8185 0.179 Uiso 1 1 calc R
H22B H 0.9742 0.1102 0.7410 0.179 Uiso 1 1 calc R
H22C H 0.9371 0.1448 0.8125 0.179 Uiso 1 1 calc R
C23 C 0.8261(6) 0.3026(7) 0.8040(5) 0.107(3) Uani 1 1 d .
H23A H 0.8577 0.3416 0.8546 0.160 Uiso 1 1 calc R
H23B H 0.8281 0.2354 0.8211 0.160 Uiso 1 1 calc R
H23C H 0.7651 0.3237 0.7791 0.160 Uiso 1 1 calc R
C24 C 0.8019(5) 0.4823(6) 0.6751(6) 0.099(3) Uani 1 1 d .
H24A H 0.8276 0.5207 0.7276 0.148 Uiso 1 1 calc R
H24B H 0.7434 0.4610 0.6701 0.148 Uiso 1 1 calc R
H24C H 0.7976 0.5211 0.6248 0.148 Uiso 1 1 calc R
C25 C 0.9254(7) 0.4485(7) 0.5647(5) 0.111(3) Uani 1 1 d .
H25A H 0.8724 0.4872 0.5396 0.166 Uiso 1 1 calc R
H25B H 0.9351 0.4113 0.5191 0.166 Uiso 1 1 calc R
H25C H 0.9757 0.4904 0.5922 0.166 Uiso 1 1 calc R
C26 C 0.4097(4) 0.0202(4) 0.3059(4) 0.0524(14) Uani 1 1 d .
C27 C 0.3436(4) 0.0309(4) 0.2198(4) 0.0579(16) Uani 1 1 d .
C28 C 0.3893(4) 0.0524(4) 0.1616(4) 0.0607(16) Uani 1 1 d .
C29 C 0.4827(4) 0.0540(4) 0.2113(4) 0.0578(15) Uani 1 1 d .
C30 C 0.4952(4) 0.0351(4) 0.3016(4) 0.0508(14) Uani 1 1 d .
C31 C 0.3942(6) -0.0060(6) 0.3890(5) 0.083(2) Uani 1 1 d .
H31A H 0.3315 -0.0023 0.3784 0.124 Uiso 1 1 calc R
H31B H 0.4261 0.0387 0.4349 0.124 Uiso 1 1 calc R
H31C H 0.4151 -0.0711 0.4064 0.124 Uiso 1 1 calc R
C32 C 0.2452(5) 0.0136(6) 0.1954(6) 0.092(3) Uani 1 1 d .
H32A H 0.2338 -0.0553 0.1931 0.138 Uiso 1 1 calc R
H32B H 0.2131 0.0419 0.1389 0.138 Uiso 1 1 calc R
H32C H 0.2257 0.0429 0.2387 0.138 Uiso 1 1 calc R
C33 C 0.3464(6) 0.0588(6) 0.0633(5) 0.099(3) Uani 1 1 d .
H33A H 0.3861 0.0911 0.0403 0.148 Uiso 1 1 calc R
H33B H 0.2917 0.0950 0.0476 0.148 Uiso 1 1 calc R
H33C H 0.3338 -0.0057 0.0390 0.148 Uiso 1 1 calc R
C34 C 0.5551(6) 0.0679(6) 0.1760(6) 0.093(2) Uani 1 1 d .
H34A H 0.5481 0.0213 0.1301 0.140 Uiso 1 1 calc R
H34B H 0.6120 0.0586 0.2224 0.140 Uiso 1 1 calc R
H34C H 0.5518 0.1326 0.1528 0.140 Uiso 1 1 calc R
C35 C 0.5826(4) 0.0348(5) 0.3767(5) 0.0694(18) Uani 1 1 d .
H35A H 0.6302 0.0397 0.3547 0.104 Uiso 1 1 calc R
H35B H 0.5888 -0.0247 0.4093 0.104 Uiso 1 1 calc R
H35C H 0.5852 0.0892 0.4145 0.104 Uiso 1 1 calc R

loop_
_atom_site_aniso_label
_atom_site_aniso_U_11
_atom_site_aniso_U_22
_atom_site_aniso_U_33
_atom_site_aniso_U_23
_atom_site_aniso_U_13
_atom_site_aniso_U_12
Ru1 0.0373(2) 0.0543(3) 0.0440(3) -0.0051(2) 0.00746(19) -0.0044(2)
Ru2 0.0455(3) 0.0354(2) 0.0568(3) 0.0023(2) -0.0066(2) -0.0021(2)
N1 0.044(3) 0.067(3) 0.045(3) -0.004(2) 0.012(2) -0.012(2)
N2 0.042(2) 0.065(3) 0.049(3) -0.014(2) 0.015(2) -0.005(2)
N3 0.061(3) 0.059(4) 0.106(5) -0.008(3) 0.024(3) 0.007(3)
C1 0.055(4) 0.041(3) 0.053(4) 0.003(3) 0.003(3) -0.008(3)
C2 0.044(3) 0.035(3) 0.056(3) -0.004(2) 0.011(3) -0.004(2)
C3 0.041(3) 0.037(3) 0.058(3) -0.012(2) 0.011(3) 0.001(2)
C4 0.042(3) 0.054(3) 0.068(4) -0.020(3) 0.012(3) -0.001(3)
C5 0.048(4) 0.052(4) 0.106(6) -0.022(4) 0.000(4) 0.006(3)
C6 0.048(4) 0.051(4) 0.124(7) -0.001(4) -0.011(5) 0.006(3)
C7 0.079(5) 0.038(4) 0.106(6) 0.018(4) -0.033(5) -0.001(3)
C8 0.077(5) 0.042(3) 0.075(5) 0.010(3) -0.014(4) -0.016(3)
C9 0.055(4) 0.034(3) 0.063(4) 0.001(3) -0.008(3) -0.004(3)
C10 0.042(3) 0.036(3) 0.091(5) -0.016(3) 0.008(3) 0.004(2)
C11 0.039(3) 0.063(4) 0.058(4) -0.006(3) 0.011(3) 0.001(3)
C12 0.054(4) 0.057(4) 0.082(5) 0.003(3) 0.020(4) 0.009(3)
C13 0.103(7) 0.152(10) 0.118(8) 0.004(7) 0.035(6) 0.033(7)
C14 0.183(12) 0.065(6) 0.248(15) -0.025(7) 0.127(11) -0.014(6)
C15 0.085(6) 0.150(10) 0.153(10) -0.031(8) -0.018(6) 0.056(7)
C16 0.037(3) 0.093(5) 0.070(4) -0.022(4) 0.012(3) -0.011(3)
C17 0.054(4) 0.064(4) 0.066(4) -0.002(4) -0.011(3) -0.009(3)
C18 0.055(4) 0.081(5) 0.044(3) -0.011(3) 0.009(3) -0.023(3)
C19 0.047(3) 0.057(4) 0.059(4) -0.009(3) 0.003(3) -0.012(3)
C20 0.051(4) 0.074(4) 0.049(3) -0.009(3) 0.008(3) -0.026(3)
C21 0.062(5) 0.166(10) 0.162(10) -0.060(8) 0.037(6) -0.010(6)
C22 0.106(7) 0.085(6) 0.104(7) 0.019(5) -0.037(5) -0.003(5)
C23 0.125(7) 0.138(8) 0.067(5) -0.022(5) 0.046(5) -0.053(6)
C24 0.080(5) 0.080(5) 0.111(7) -0.032(5) 0.004(5) 0.004(4)
C25 0.135(8) 0.117(7) 0.077(5) -0.001(5) 0.033(5) -0.065(6)
C26 0.051(3) 0.042(3) 0.060(4) 0.001(3) 0.016(3) -0.001(3)
C27 0.050(3) 0.040(3) 0.071(4) -0.009(3) 0.007(3) -0.006(3)
C28 0.075(4) 0.047(3) 0.044(3) -0.003(3) 0.002(3) -0.011(3)
C29 0.068(4) 0.044(3) 0.060(4) 0.003(3) 0.021(3) -0.015(3)
C30 0.056(3) 0.032(3) 0.056(4) 0.002(3) 0.010(3) 0.003(2)
C31 0.107(6) 0.077(5) 0.075(5) 0.011(4) 0.048(5) -0.001(4)
C32 0.059(4) 0.075(5) 0.122(7) -0.023(5) 0.011(4) -0.013(4)
C33 0.130(7) 0.084(6) 0.057(5) 0.003(4) 0.004(5) -0.018(5)
C34 0.104(6) 0.079(5) 0.112(7) 0.013(5) 0.056(6) -0.008(5)
C35 0.056(4) 0.053(4) 0.081(5) 0.001(3) 0.003(3) 0.009(3)

loop_
_atom_type_symbol
_atom_type_description
_atom_type_scat_dispersion_real
_atom_type_scat_dispersion_imag
_atom_type_scat_source
C C 0.0033 0.0016 'International Tables Vol C Tables 4.2.6.8 and 6.1.1.4'
H H 0.0000 0.0000 'International Tables Vol C Tables 4.2.6.8 and 6.1.1.4'
N N 0.0061 0.0033 'International Tables Vol C Tables 4.2.6.8 and 6.1.1.4'
Ru Ru -1.2594 0.8363 'International Tables Vol C Tables 4.2.6.8 and 6.1.1.4'

loop_
_geom_angle_atom_site_label_1
_geom_angle_atom_site_label_2
_geom_angle_atom_site_label_3
_geom_angle
C11 Ru1 N2 93.6(2)
C11 Ru1 N1 94.9(2)
N2 Ru1 N1 73.77(19)
C11 Ru1 C18 118.6(3)
N2 Ru1 C18 99.9(2)
N1 Ru1 C18 146.4(2)
C11 Ru1 C17 92.9(3)
N2 Ru1 C17 132.1(3)
N1 Ru1 C17 152.4(2)
C18 Ru1 C17 37.9(3)
C11 Ru1 C16 102.8(3)
N2 Ru1 C16 161.1(2)
N1 Ru1 C16 113.6(2)
C18 Ru1 C16 64.0(2)
C17 Ru1 C16 38.8(3)
C11 Ru1 C19 154.8(2)
N2 Ru1 C19 99.0(2)
N1 Ru1 C19 109.5(2)
C18 Ru1 C19 37.7(2)
C17 Ru1 C19 62.6(2)
C16 Ru1 C19 62.3(2)
C11 Ru1 C20 138.4(3)
N2 Ru1 C20 128.0(2)
N1 Ru1 C20 95.2(2)
C18 Ru1 C20 62.2(2)
C17 Ru1 C20 62.4(2)
C16 Ru1 C20 37.0(3)
C19 Ru1 C20 36.2(2)
C28 Ru2 C27 38.5(2)
C28 Ru2 C26 64.1(2)
C27 Ru2 C26 38.4(2)
C28 Ru2 C30 64.4(2)
C27 Ru2 C30 64.4(2)
C26 Ru2 C30 38.1(2)
C28 Ru2 C7 111.2(3)
C27 Ru2 C7 124.6(2)
C26 Ru2 C7 158.6(3)
C30 Ru2 C7 161.4(3)
C28 Ru2 C29 38.2(2)
C27 Ru2 C29 64.2(2)
C26 Ru2 C29 64.0(2)
C30 Ru2 C29 38.6(2)
C7 Ru2 C29 126.6(3)
C28 Ru2 C8 116.7(3)
C27 Ru2 C8 151.0(3)
C26 Ru2 C8 163.8(2)
C30 Ru2 C8 126.2(3)
C7 Ru2 C8 37.6(3)
C29 Ru2 C8 105.9(3)
C28 Ru2 C6 126.4(3)
C27 Ru2 C6 111.8(3)
C26 Ru2 C6 126.1(3)
C30 Ru2 C6 159.5(3)
C7 Ru2 C6 37.9(3)
C29 Ru2 C6 160.4(3)
C8 Ru2 C6 67.7(3)
C28 Ru2 C5 154.6(3)
C27 Ru2 C5 120.0(3)
C26 Ru2 C5 108.0(3)
C30 Ru2 C5 125.6(3)
C7 Ru2 C5 66.6(3)
C29 Ru2 C5 162.7(2)
C8 Ru2 C5 78.0(3)
C6 Ru2 C5 36.8(3)
C28 Ru2 C9 139.8(3)
C27 Ru2 C9 169.2(2)
C26 Ru2 C9 132.1(2)
C30 Ru2 C9 104.9(2)
C7 Ru2 C9 65.9(2)
C29 Ru2 C9 108.6(2)
C8 Ru2 C9 36.3(2)
C6 Ru2 C9 77.7(2)
C5 Ru2 C9 64.3(3)
C28 Ru2 C10 168.0(2)
C27 Ru2 C10 143.5(3)
C26 Ru2 C10 111.1(2)
C30 Ru2 C10 104.8(2)
C7 Ru2 C10 77.3(3)
C29 Ru2 C10 130.0(2)
C8 Ru2 C10 64.6(3)
C6 Ru2 C10 65.6(2)
C5 Ru2 C10 36.0(2)
C9 Ru2 C10 34.8(2)
C2 N1 Ru1 119.7(4)
C3 N2 Ru1 120.7(4)
C11 N3 C12 149.4(7)
C2 C1 C9 121.8(6)
N1 C2 C1 127.8(6)
N1 C2 C3 112.9(5)
C1 C2 C3 119.2(5)
N2 C3 C4 129.3(6)
N2 C3 C2 112.5(5)
C4 C3 C2 118.2(5)
C3 C4 C10 122.0(6)
C6 C5 C10 123.5(8)
C6 C5 Ru2 70.8(5)
C10 C5 Ru2 78.7(4)
C5 C6 C7 117.7(7)
C5 C6 Ru2 72.4(4)
C7 C6 Ru2 69.4(4)
C8 C7 C6 120.5(7)
C8 C7 Ru2 72.4(4)
C6 C7 Ru2 72.6(4)
C7 C8 C9 121.5(8)
C7 C8 Ru2 70.0(4)
C9 C8 Ru2 78.6(4)
C10 C9 C1 119.0(6)
C10 C9 C8 118.9(6)
C1 C9 C8 121.9(7)
C10 C9 Ru2 73.9(3)
C1 C9 Ru2 130.9(4)
C8 C9 Ru2 65.1(3)
C9 C10 C4 119.7(5)
C9 C10 C5 117.3(7)
C4 C10 C5 122.9(7)
C9 C10 Ru2 71.3(3)
C4 C10 Ru2 132.8(4)
C5 C10 Ru2 65.2(4)
N3 C11 Ru1 174.6(6)
N3 C12 C15 110.0(6)
N3 C12 C13 107.3(6)
C15 C12 C13 109.1(8)
N3 C12 C14 108.3(6)
C15 C12 C14 115.8(8)
C13 C12 C14 106.0(8)
C17 C16 C20 106.3(6)
C17 C16 C21 125.0(8)
C20 C16 C21 127.7(8)
C17 C16 Ru1 69.6(3)
C20 C16 Ru1 73.8(3)
C21 C16 Ru1 129.9(5)
C18 C17 C16 108.0(6)
C18 C17 C22 126.1(8)
C16 C17 C22 125.8(8)
C18 C17 Ru1 70.8(3)
C16 C17 Ru1 71.6(4)
C22 C17 Ru1 126.4(5)
C19 C18 C17 108.3(6)
C19 C18 C23 125.1(7)
C17 C18 C23 126.2(7)
C19 C18 Ru1 74.8(3)
C17 C18 Ru1 71.3(4)
C23 C18 Ru1 125.5(5)
C20 C19 C18 107.3(6)
C20 C19 C24 126.9(7)
C18 C19 C24 125.8(7)
C20 C19 Ru1 71.7(4)
C18 C19 Ru1 67.5(3)
C24 C19 Ru1 126.9(4)
C19 C20 C16 110.0(6)
C19 C20 C25 125.9(7)
C16 C20 C25 124.1(7)
C19 C20 Ru1 72.1(3)
C16 C20 Ru1 69.2(4)
C25 C20 Ru1 125.9(5)
C27 C26 C30 108.8(5)
C27 C26 C31 127.0(6)
C30 C26 C31 124.1(6)
C27 C26 Ru2 70.9(3)
C30 C26 Ru2 71.0(3)
C31 C26 Ru2 125.7(5)
C26 C27 C28 107.4(5)
C26 C27 C32 125.2(6)
C28 C27 C32 127.2(6)
C26 C27 Ru2 70.7(3)
C28 C27 Ru2 70.5(3)
C32 C27 Ru2 128.1(4)
C29 C28 C27 108.4(5)
C29 C28 C33 125.9(7)
C27 C28 C33 125.2(6)
C29 C28 Ru2 71.4(3)
C27 C28 Ru2 71.0(3)
C33 C28 Ru2 129.5(5)
C28 C29 C30 107.8(5)
C28 C29 C34 126.4(6)
C30 C29 C34 125.8(6)
C28 C29 Ru2 70.4(4)
C30 C29 Ru2 70.4(3)
C34 C29 Ru2 127.0(5)
C29 C30 C26 107.6(5)
C29 C30 C35 125.5(6)
C26 C30 C35 126.8(6)
C29 C30 Ru2 71.0(3)
C26 C30 Ru2 70.9(3)
C35 C30 Ru2 121.9(4)

loop_
_geom_bond_atom_site_label_1
_geom_bond_atom_site_label_2
_geom_bond_distance
Ru1 C11 1.871(7)
Ru1 N2 2.083(4)
Ru1 N1 2.085(5)
Ru1 C18 2.165(6)
Ru1 C17 2.172(6)
Ru1 C16 2.197(6)
Ru1 C19 2.262(6)
Ru1 C20 2.257(6)
Ru2 C28 2.166(6)
Ru2 C27 2.172(6)
Ru2 C26 2.170(6)
Ru2 C30 2.171(5)
Ru2 C7 2.172(6)
Ru2 C29 2.180(6)
Ru2 C8 2.203(6)
Ru2 C6 2.214(7)
Ru2 C5 2.235(7)
Ru2 C9 2.380(6)
Ru2 C10 2.414(6)
N1 C2 1.329(7)
N2 C3 1.310(7)
N3 C11 1.180(8)
N3 C12 1.461(8)
C1 C2 1.373(8)
C1 C9 1.417(8)
C2 C3 1.482(8)
C3 C4 1.396(8)
C4 C10 1.395(9)
C5 C6 1.403(11)
C5 C10 1.447(8)
C6 C7 1.427(12)
C7 C8 1.409(11)
C8 C9 1.437(9)
C9 C10 1.434(10)
C12 C15 1.480(10)
C12 C13 1.521(11)
C12 C14 1.493(11)
C16 C17 1.451(10)
C16 C20 1.415(10)
C16 C21 1.505(10)
C17 C18 1.408(10)
C17 C22 1.493(10)
C18 C19 1.434(9)
C18 C23 1.514(9)
C19 C20 1.404(9)
C19 C24 1.483(9)
C20 C25 1.490(10)
C26 C27 1.427(8)
C26 C30 1.417(8)
C26 C31 1.509(8)
C27 C28 1.429(9)
C27 C32 1.503(9)
C28 C29 1.422(9)
C28 C33 1.501(9)
C29 C30 1.438(8)
C29 C34 1.488(9)
C30 C35 1.490(8)
